data_1527298
loop_
_publ_author_name
'Dittmar, G.'
'Schaefer, H.'

_publ_section_title
;
 Darstellung und Struktur von K3 (S H) Te S3
;
_journal_name_full 'Zeitschrift fuer Anorganische und Allgemeine Chemie'
_journal_page_first 212
_journal_page_last 218
_journal_volume 439
_journal_year 1978
_chemical_formula_sum 'H K3 S4 Te'
_chemical_name_systematic 'K3 (S H) Te S3'
_space_group_IT_number 217
_symmetry_space_group_name_Hall 'I -4 2 3'
_symmetry_space_group_name_H-M 'I -4 3 m'
_cell_angle_alpha 90
_cell_angle_beta 90
_cell_angle_gamma 90
_cell_formula_units_Z 8
_cell_length_a 12.7
_cell_length_b 12.7
_cell_length_c 12.7
_cell_volume 2048.383
_citation_journal_id_ASTM ZAACAB
_cod_data_source_file Dittmar_ZAACAB_1978_1703.cif
_cod_data_source_block H1K3S4Te1
_cod_original_formula_sum 'H1 K3 S4 Te1'
_cod_database_code 1527298

loop_
_symmetry_equiv_pos_as_xyz
x,y,z
y,-x,-z
-x,-y,z
-y,x,-z
x,-y,-z
-y,-x,z
-x,y,-z
y,x,z
z,x,y
x,-z,-y
-z,-x,y
-x,z,-y
z,-x,-y
-x,-z,y
-z,x,-y
x,z,y
y,z,x
y,-z,-x
-z,-y,x
-y,z,-x
z,y,x
-y,-z,x
-z,y,-x
z,-y,-x
x+1/2,y+1/2,z+1/2
y+1/2,-x+1/2,-z+1/2
-x+1/2,-y+1/2,z+1/2
-y+1/2,x+1/2,-z+1/2
x+1/2,-y+1/2,-z+1/2
-y+1/2,-x+1/2,z+1/2
-x+1/2,y+1/2,-z+1/2
y+1/2,x+1/2,z+1/2
z+1/2,x+1/2,y+1/2
x+1/2,-z+1/2,-y+1/2
-z+1/2,-x+1/2,y+1/2
-x+1/2,z+1/2,-y+1/2
z+1/2,-x+1/2,-y+1/2
-x+1/2,-z+1/2,y+1/2
-z+1/2,x+1/2,-y+1/2
x+1/2,z+1/2,y+1/2
y+1/2,z+1/2,x+1/2
y+1/2,-z+1/2,-x+1/2
-z+1/2,-y+1/2,x+1/2
-y+1/2,z+1/2,-x+1/2
z+1/2,y+1/2,x+1/2
-y+1/2,-z+1/2,x+1/2
-z+1/2,y+1/2,-x+1/2
z+1/2,-y+1/2,-x+1/2

loop_
_atom_site_label
_atom_site_type_symbol
_atom_site_fract_x
_atom_site_fract_y
_atom_site_fract_z
_atom_site_occupancy
_atom_site_U_iso_or_equiv
_atom_site_attached_hydrogens
K1 K+1 0.5 0.25 0 1 0.0 0
S3 S-2 0.25 0.25 0.4537 1 0.0 0
S2 S-2 0.5 0.5 0 1 0.0 1
S1 S-2 0 0 0 1 0.0 1
Te1 Te+4 0.2713 0.2713 0.2713 1 0.0 0
K2 K+1 0 0 0.2503 1 0.0 0
